data_2300314
loop_
_publ_author_name
'Eccles, Kevin S.'
'Stokes, Stephen P.'
'Daly, Carla A.'
'Barry, Nicola M.'
'McSweeney, Sharon P.'
'O'Neill, Damian J.'
'Kelly, Dawn M.'
'Jennings, W. Brian'
'N\'i Dhubhghaill, O. M.'
'Moynihan, Humphrey A.'
'Maguire, Anita R.'
'Lawrence, Simon E.'

_publ_section_title
;
 Evaluation of the Bruker SMART X2S: crystallography for the
 nonspecialist?
;
_journal_coden_ASTM JACGAR
_journal_coeditor_code KK5074
_journal_issue 1
_journal_name_full 'Journal of Applied Crystallography'
_journal_page_first 213
_journal_page_last 215
_journal_paper_doi 10.1107/S0021889810042561
_journal_volume 44
_journal_year 2011
_chemical_formula_moiety 'C17 H20 Cl2 N2 Pd'
_chemical_formula_sum 'C17 H20 Cl2 N2 Pd'
_chemical_formula_weight 429.65
_space_group_IT_number 14
_symmetry_cell_setting monoclinic
_symmetry_space_group_name_Hall '-P 2ybc'
_symmetry_space_group_name_H-M 'P 1 21/c 1'
_atom_sites_solution_hydrogens geom
_atom_sites_solution_primary direct
_atom_sites_solution_secondary difmap
_audit_creation_method SHELXL-97
_cell_angle_alpha 90.00
_cell_angle_beta 90.470(7)
_cell_angle_gamma 90.00
_cell_formula_units_Z 4
_cell_length_a 9.356(2)
_cell_length_b 9.9295(19)
_cell_length_c 19.357(4)
_cell_measurement_reflns_used 8388
_cell_measurement_temperature 300(2)
_cell_measurement_theta_max 25.15
_cell_measurement_theta_min 2.94
_cell_volume 1798.2(6)
_computing_cell_refinement 'Bruker SAINT'
_computing_data_collection 'Bruker GIS'
_computing_data_reduction 'Bruker SAINT'
_computing_molecular_graphics 'Bruker APEX2'
_computing_structure_refinement 'SHELXL-97 (Sheldrick, 2008)'
_computing_structure_solution 'SHELXS-97 (Sheldrick, 2008)'
_diffrn_ambient_temperature 300(2)
_diffrn_measured_fraction_theta_full 0.991
_diffrn_measured_fraction_theta_max 0.991
_diffrn_measurement_device_type 'Bruker SMART X2S'
_diffrn_measurement_method '\w scans'
_diffrn_radiation_monochromator 'doubly curved silicon crystal'
_diffrn_radiation_source 'micro-focus sealed tube'
_diffrn_radiation_type MoK\a
_diffrn_radiation_wavelength 0.71073
_diffrn_reflns_av_R_equivalents 0.0660
_diffrn_reflns_av_sigmaI/netI 0.0457
_diffrn_reflns_limit_h_max 11
_diffrn_reflns_limit_h_min -11
_diffrn_reflns_limit_k_max 11
_diffrn_reflns_limit_k_min -11
_diffrn_reflns_limit_l_max 23
_diffrn_reflns_limit_l_min -23
_diffrn_reflns_number 16537
_diffrn_reflns_theta_full 25.23
_diffrn_reflns_theta_max 25.23
_diffrn_reflns_theta_min 2.18
_exptl_absorpt_coefficient_mu 1.326
_exptl_absorpt_correction_T_max 0.6996
_exptl_absorpt_correction_T_min 0.2196
_exptl_absorpt_correction_type multi-scan
_exptl_absorpt_process_details 'SADABS V2008/1 (Bruker AXS)'
_exptl_crystal_colour orange
_exptl_crystal_density_diffrn 1.587
_exptl_crystal_density_method 'not measured'
_exptl_crystal_description plate
_exptl_crystal_F_000 864
_exptl_crystal_size_max 0.35
_exptl_crystal_size_mid 0.31
_exptl_crystal_size_min 0.29
_refine_diff_density_max 0.755
_refine_diff_density_min -1.658
_refine_ls_extinction_method none
_refine_ls_goodness_of_fit_ref 1.151
_refine_ls_hydrogen_treatment constr
_refine_ls_matrix_type full
_refine_ls_number_parameters 200
_refine_ls_number_reflns 3229
_refine_ls_number_restraints 0
_refine_ls_restrained_S_all 1.151
_refine_ls_R_factor_all 0.0460
_refine_ls_R_factor_gt 0.0387
_refine_ls_shift/su_max 0.011
_refine_ls_shift/su_mean 0.002
_refine_ls_structure_factor_coef Fsqd
_refine_ls_weighting_details 'calc w=1/[\s^2^(Fo^2^)+(0.0723P)^2^+0.1997P] where P=(Fo^2^+2Fc^2^)/3'
_refine_ls_weighting_scheme calc
_refine_ls_wR_factor_gt 0.1073
_refine_ls_wR_factor_ref 0.1204
_reflns_number_gt 2821
_reflns_number_total 3229
_reflns_threshold_expression >2sigma(I)
_cod_data_source_file kk5074.cif
_cod_data_source_block Compound_3_X2S
_cod_depositor_comments
;
The following automatic conversions were performed:
'_symmetry_cell_setting' value 'Monoclinic' changed to 'monoclinic'
according to '/home/saulius/struct/CIF-dictionaries/cif_core.dic'
dictionary named 'cif_core.dic' version 2.4.1 from 2010-06-29.

Automatic conversion script
Id: cif_fix_enum 1555 2011-01-17 13:19:09Z saulius 
;
_cod_original_cell_volume 1798.2(7)
_cod_original_sg_symbol_H-M P12(1)/c1
_cod_database_code 2300314

loop_
_symmetry_equiv_pos_as_xyz
'x, y, z'
'-x, y+1/2, -z+1/2'
'-x, -y, -z'
'x, -y-1/2, z-1/2'

loop_
_atom_site_type_symbol
_atom_site_label
_atom_site_fract_x
_atom_site_fract_y
_atom_site_fract_z
_atom_site_U_iso_or_equiv
_atom_site_adp_type
_atom_site_calc_flag
_atom_site_refinement_flags
_atom_site_occupancy
_atom_site_disorder_assembly
_atom_site_disorder_group
Pd Pd1 0.34165(3) 0.36794(3) 0.474015(13) 0.03692(15) Uani d . 1 . .
Cl Cl1 0.33208(12) 0.48747(11) 0.37305(5) 0.0569(3) Uani d . 1 . .
Cl Cl2 0.39048(14) 0.17595(12) 0.41289(7) 0.0699(3) Uani d . 1 . .
N N1 0.3512(3) 0.2777(3) 0.56775(16) 0.0421(7) Uani d . 1 . .
N N2 0.2902(3) 0.5254(3) 0.53575(14) 0.0362(6) Uani d . 1 . .
C C1 0.3923(5) 0.1504(4) 0.5816(3) 0.0610(12) Uani d . 1 . .
H H1 0.4214 0.0950 0.5456 0.073 Uiso calc R 1 . .
C C2 0.3918(6) 0.1009(5) 0.6483(3) 0.0713(14) Uani d . 1 . .
H H2 0.4200 0.0126 0.6567 0.086 Uiso calc R 1 . .
C C3 0.3506(5) 0.1803(5) 0.7016(2) 0.0627(12) Uani d . 1 . .
H H3 0.3499 0.1471 0.7465 0.075 Uiso calc R 1 . .
C C4 0.3092(4) 0.3129(5) 0.6877(2) 0.0502(9) Uani d . 1 . .
H H4 0.2809 0.3697 0.7233 0.060 Uiso calc R 1 . .
C C5 0.3110(4) 0.3580(3) 0.6206(2) 0.0384(8) Uani d . 1 . .
C C6 0.2750(3) 0.4970(3) 0.59986(18) 0.0371(7) Uani d . 1 . .
C C7 0.2723(4) 0.6643(4) 0.5106(2) 0.0444(8) Uani d . 1 . .
H H7A 0.3437 0.6819 0.4757 0.053 Uiso calc R 1 . .
H H7B 0.2897 0.7259 0.5487 0.053 Uiso calc R 1 . .
C C8 0.1262(4) 0.6928(4) 0.4804(2) 0.0546(10) Uani d . 1 . .
H H8A 0.0552 0.6929 0.5166 0.066 Uiso calc R 1 . .
H H8B 0.1007 0.6238 0.4470 0.066 Uiso calc R 1 . .
C C9 0.1307(5) 0.8321(5) 0.4448(3) 0.0647(12) Uani d . 1 . .
H H9A 0.1660 0.8983 0.4775 0.078 Uiso calc R 1 . .
H H9B 0.1973 0.8284 0.4067 0.078 Uiso calc R 1 . .
C C10 -0.0122(7) 0.8767(5) 0.4179(4) 0.0789(16) Uani d . 1 . .
H H10A -0.0779 0.8855 0.4561 0.095 Uiso calc R 1 . .
H H10B -0.0500 0.8090 0.3866 0.095 Uiso calc R 1 . .
C C11 -0.0016(8) 1.0109(6) 0.3802(4) 0.108(2) Uani d . 1 . .
H H11A 0.0236 1.0804 0.4125 0.162 Uiso calc R 1 . .
H H11B -0.0921 1.0318 0.3590 0.162 Uiso calc R 1 . .
H H11C 0.0703 1.0050 0.3452 0.162 Uiso calc R 1 . .
C C12 0.2242(4) 0.5925(4) 0.65285(18) 0.0410(8) Uani d . 1 . .
C C13 0.0778(5) 0.6087(4) 0.6635(3) 0.0566(11) Uani d . 1 . .
H H13 0.0124 0.5600 0.6371 0.068 Uiso calc R 1 . .
C C14 0.0307(6) 0.6968(6) 0.7130(3) 0.0757(15) Uani d . 1 . .
H H14 -0.0670 0.7071 0.7199 0.091 Uiso calc R 1 . .
C C15 0.1245(6) 0.7695(5) 0.7522(3) 0.0753(15) Uani d . 1 . .
H H15 0.0906 0.8284 0.7856 0.090 Uiso calc R 1 . .
C C16 0.2708(6) 0.7556(5) 0.7423(3) 0.0741(14) Uani d . 1 . .
H H16 0.3349 0.8053 0.7690 0.089 Uiso calc R 1 . .
C C17 0.3202(5) 0.6678(5) 0.6928(2) 0.0594(11) Uani d . 1 . .
H H17 0.4180 0.6586 0.6859 0.071 Uiso calc R 1 . .

loop_
_atom_site_aniso_label
_atom_site_aniso_U_11
_atom_site_aniso_U_22
_atom_site_aniso_U_33
_atom_site_aniso_U_12
_atom_site_aniso_U_13
_atom_site_aniso_U_23
Pd1 0.0399(2) 0.0360(2) 0.0348(2) 0.00347(10) -0.00391(13) -0.00320(10)
Cl1 0.0754(7) 0.0628(7) 0.0324(5) 0.0177(5) -0.0037(4) 0.0013(4)
Cl2 0.0953(9) 0.0484(6) 0.0663(7) 0.0068(6) 0.0090(6) -0.0190(6)
N1 0.0440(16) 0.0373(17) 0.0449(17) 0.0043(13) -0.0014(13) 0.0046(14)
N2 0.0374(14) 0.0363(16) 0.0346(15) 0.0036(12) -0.0098(11) 0.0014(12)
C1 0.069(3) 0.045(2) 0.069(3) 0.020(2) 0.012(2) 0.013(2)
C2 0.076(3) 0.058(3) 0.081(4) 0.023(2) 0.009(3) 0.031(3)
C3 0.062(3) 0.071(3) 0.055(3) 0.007(2) -0.001(2) 0.030(3)
C4 0.045(2) 0.064(3) 0.042(2) 0.0034(19) -0.0027(16) 0.011(2)
C5 0.0338(18) 0.041(2) 0.040(2) 0.0002(13) -0.0046(14) 0.0037(14)
C6 0.0349(17) 0.0372(19) 0.0389(19) 0.0013(14) -0.0088(13) -0.0023(15)
C7 0.059(2) 0.0361(19) 0.038(2) 0.0048(17) -0.0084(16) -0.0021(16)
C8 0.056(2) 0.050(2) 0.058(2) 0.014(2) -0.0080(18) 0.003(2)
C9 0.068(3) 0.057(3) 0.069(3) 0.008(2) -0.018(2) 0.000(2)
C10 0.080(4) 0.068(4) 0.088(4) 0.013(2) -0.027(3) 0.000(3)
C11 0.136(6) 0.067(4) 0.120(6) 0.013(4) -0.052(5) 0.021(4)
C12 0.048(2) 0.0407(19) 0.0342(18) 0.0035(16) -0.0037(15) -0.0009(16)
C13 0.051(2) 0.059(3) 0.059(3) -0.0021(19) 0.004(2) -0.007(2)
C14 0.074(3) 0.073(3) 0.081(4) 0.015(3) 0.028(3) -0.011(3)
C15 0.107(4) 0.065(3) 0.054(3) 0.022(3) 0.018(3) -0.014(2)
C16 0.099(4) 0.070(3) 0.054(3) 0.002(3) -0.008(3) -0.022(2)
C17 0.055(2) 0.073(3) 0.050(3) 0.003(2) -0.0095(19) -0.019(2)

loop_
_atom_type_symbol
_atom_type_description
_atom_type_scat_dispersion_real
_atom_type_scat_dispersion_imag
_atom_type_scat_source
C C 0.0033 0.0016 'International Tables Vol C Tables 4.2.6.8 and 6.1.1.4'
H H 0.0000 0.0000 'International Tables Vol C Tables 4.2.6.8 and 6.1.1.4'
N N 0.0061 0.0033 'International Tables Vol C Tables 4.2.6.8 and 6.1.1.4'
Cl Cl 0.1484 0.1585 'International Tables Vol C Tables 4.2.6.8 and 6.1.1.4'
Pd Pd -0.9988 1.0072 'International Tables Vol C Tables 4.2.6.8 and 6.1.1.4'

loop_
_geom_angle_atom_site_label_1
_geom_angle_atom_site_label_2
_geom_angle_atom_site_label_3
_geom_angle_site_symmetry_1
_geom_angle_site_symmetry_3
_geom_angle
_geom_angle_publ_flag
N1 Pd1 N2 . . 79.76(12) ?
N1 Pd1 Cl1 . . 175.01(9) ?
N2 Pd1 Cl1 . . 95.49(8) ?
N1 Pd1 Cl2 . . 94.99(9) ?
N2 Pd1 Cl2 . . 174.12(9) ?
Cl1 Pd1 Cl2 . . 89.83(4) ?
C1 N1 C5 . . 118.9(4) ?
C1 N1 Pd1 . . 127.1(3) ?
C5 N1 Pd1 . . 114.0(2) ?
C6 N2 C7 . . 120.9(3) ?
C6 N2 Pd1 . . 115.4(2) ?
C7 N2 Pd1 . . 123.7(2) ?
N1 C1 C2 . . 121.1(4) ?
N1 C1 H1 . . 119.4 ?
C2 C1 H1 . . 119.4 ?
C3 C2 C1 . . 120.5(4) ?
C3 C2 H2 . . 119.8 ?
C1 C2 H2 . . 119.8 ?
C2 C3 C4 . . 118.7(4) ?
C2 C3 H3 . . 120.6 ?
C4 C3 H3 . . 120.6 ?
C5 C4 C3 . . 118.9(4) ?
C5 C4 H4 . . 120.6 ?
C3 C4 H4 . . 120.6 ?
N1 C5 C4 . . 121.9(3) ?
N1 C5 C6 . . 114.2(3) ?
C4 C5 C6 . . 123.9(4) ?
N2 C6 C5 . . 116.3(3) ?
N2 C6 C12 . . 124.7(3) ?
C5 C6 C12 . . 119.0(3) ?
N2 C7 C8 . . 113.8(3) ?
N2 C7 H7A . . 108.8 ?
C8 C7 H7A . . 108.8 ?
N2 C7 H7B . . 108.8 ?
C8 C7 H7B . . 108.8 ?
H7A C7 H7B . . 107.7 ?
C7 C8 C9 . . 108.2(4) ?
C7 C8 H8A . . 110.1 ?
C9 C8 H8A . . 110.1 ?
C7 C8 H8B . . 110.1 ?
C9 C8 H8B . . 110.1 ?
H8A C8 H8B . . 108.4 ?
C10 C9 C8 . . 113.1(4) ?
C10 C9 H9A . . 109.0 ?
C8 C9 H9A . . 109.0 ?
C10 C9 H9B . . 109.0 ?
C8 C9 H9B . . 109.0 ?
H9A C9 H9B . . 107.8 ?
C9 C10 C11 . . 111.3(5) ?
C9 C10 H10A . . 109.4 ?
C11 C10 H10A . . 109.4 ?
C9 C10 H10B . . 109.4 ?
C11 C10 H10B . . 109.4 ?
H10A C10 H10B . . 108.0 ?
C10 C11 H11A . . 109.5 ?
C10 C11 H11B . . 109.5 ?
H11A C11 H11B . . 109.5 ?
C10 C11 H11C . . 109.5 ?
H11A C11 H11C . . 109.5 ?
H11B C11 H11C . . 109.5 ?
C13 C12 C17 . . 119.0(4) ?
C13 C12 C6 . . 119.9(3) ?
C17 C12 C6 . . 121.2(3) ?
C14 C13 C12 . . 119.8(4) ?
C14 C13 H13 . . 120.1 ?
C12 C13 H13 . . 120.1 ?
C15 C14 C13 . . 121.1(5) ?
C15 C14 H14 . . 119.4 ?
C13 C14 H14 . . 119.5 ?
C14 C15 C16 . . 120.1(4) ?
C14 C15 H15 . . 119.9 ?
C16 C15 H15 . . 119.9 ?
C17 C16 C15 . . 119.6(5) ?
C17 C16 H16 . . 120.2 ?
C15 C16 H16 . . 120.2 ?
C16 C17 C12 . . 120.3(4) ?
C16 C17 H17 . . 119.8 ?
C12 C17 H17 . . 119.8 ?

loop_
_geom_bond_atom_site_label_1
_geom_bond_atom_site_label_2
_geom_bond_site_symmetry_2
_geom_bond_distance
_geom_bond_publ_flag
Pd1 N1 . 2.025(3) ?
Pd1 N2 . 2.028(3) ?
Pd1 Cl1 . 2.2876(11) ?
Pd1 Cl2 . 2.2917(12) ?
N1 C1 . 1.347(5) ?
N1 C5 . 1.353(5) ?
N2 C6 . 1.282(5) ?
N2 C7 . 1.472(5) ?
C1 C2 . 1.382(7) ?
C1 H1 . 0.9300 ?
C2 C3 . 1.358(8) ?
C2 H2 . 0.9300 ?
C3 C4 . 1.398(7) ?
C3 H3 . 0.9300 ?
C4 C5 . 1.374(5) ?
C4 H4 . 0.9300 ?
C5 C6 . 1.475(5) ?
C6 C12 . 1.479(5) ?
C7 C8 . 1.510(5) ?
C7 H7A . 0.9700 ?
C7 H7B . 0.9700 ?
C8 C9 . 1.546(6) ?
C8 H8A . 0.9700 ?
C8 H8B . 0.9700 ?
C9 C10 . 1.497(7) ?
C9 H9A . 0.9700 ?
C9 H9B . 0.9700 ?
C10 C11 . 1.523(8) ?
C10 H10A . 0.9700 ?
C10 H10B . 0.9700 ?
C11 H11A . 0.9600 ?
C11 H11B . 0.9600 ?
C11 H11C . 0.9600 ?
C12 C13 . 1.395(6) ?
C12 C17 . 1.397(6) ?
C13 C14 . 1.373(7) ?
C13 H13 . 0.9300 ?
C14 C15 . 1.362(8) ?
C14 H14 . 0.9300 ?
C15 C16 . 1.390(7) ?
C15 H15 . 0.9300 ?
C16 C17 . 1.380(6) ?
C16 H16 . 0.9300 ?
C17 H17 . 0.9300 ?

loop_
_cod_entry_issue_id
_cod_entry_issue_origin
_cod_entry_issue_severity
_cod_entry_issue_description
_cod_entry_issue_author
_cod_entry_issue_date
1 original note
;
 This entry describes a structure that was purposely solved automatically with
 minimal human intervention to investigate the capabilities of the Bruker SMART
 X2S benchtop crystallography instrument.
;
'Vaitkus, Antanas' 2025-01-27T16:15:51+02:00
